data_7209947
loop_
_publ_author_name
'Bia\/lo\'nska, Agata'
'Ciunik, Zbigniew'

_publ_section_title
;
 Solid solutions of quasi-isomorphous diastereomeric salts -- kinetics
 versus thermodynamics
;
_journal_issue 28
_journal_name_full CrystEngComm
_journal_page_first 5681
_journal_paper_doi 10.1039/c3ce40512e
_journal_volume 15
_journal_year 2013
_chemical_absolute_configuration rm
_chemical_formula_moiety
;
C23 H27 N2 O4, C23 H26 N2 O4, C12 H13 N2 O5, 5(H2 O)
;
_chemical_formula_sum 'C58 H76 N6 O18'
_chemical_formula_weight 1145.25
_chemical_name_systematic
;
brucinium N-(3-nitrobenzoyl)-L-valinate brucine pentahydrate
;
_space_group_IT_number 1
_symmetry_cell_setting triclinic
_symmetry_space_group_name_Hall 'P 1'
_symmetry_space_group_name_H-M 'P 1'
_atom_sites_solution_hydrogens geom
_atom_sites_solution_primary direct
_atom_sites_solution_secondary difmap
_audit_creation_method SHELXL-97
_cell_angle_alpha 106.65(2)
_cell_angle_beta 103.48(2)
_cell_angle_gamma 98.91(3)
_cell_formula_units_Z 1
_cell_length_a 7.904(2)
_cell_length_b 12.189(3)
_cell_length_c 15.721(3)
_cell_measurement_reflns_used 3092
_cell_measurement_temperature 100(2)
_cell_measurement_theta_max 28.00
_cell_measurement_theta_min 2.68
_cell_volume 1370.6(6)
_computing_cell_refinement
;
CrysAlis RED, Oxford Diffraction Ltd.,
Version 1.171.31.8 (release 12-01-2007 CrysAlis171 .NET)
(compiled Jan 12 2007,17:49:11)
;
_computing_data_collection
;
CrysAlis CCD, Oxford Diffraction Ltd.,
Version 1.171.31.8 (release 12-01-2007 CrysAlis171 .NET)
(compiled Jan 12 2007,17:49:11)
;
_computing_data_reduction
;
CrysAlis RED, Oxford Diffraction Ltd.,
Version 1.171.31.8 (release 12-01-2007 CrysAlis171 .NET)
(compiled Jan 12 2007,17:49:11)
;
_computing_structure_refinement
;
SHELXL-97 (Sheldrick, G. M. (2008). <i>Acta Cryst.</i> <b>A64</b>, 112-122.)
;
_computing_structure_solution
;
SIR2004 (Burla, M. C., Caliandro, R., Camalli, M., Carrozzini, B.,
Cascarano, G. L., De Caro, L., Giacovazzo, C., Polidori G.,
Spagna, R., J. Appl. Cryst. 2005. 38, 381-388.)
;
_diffrn_ambient_temperature 100(2)
_diffrn_measured_fraction_theta_full 0.995
_diffrn_measured_fraction_theta_max 0.995
_diffrn_measurement_device_type 'Xcalibur, Sapphire2'
_diffrn_measurement_method '\w scan'
_diffrn_radiation_monochromator graphite
_diffrn_radiation_source 'fine-focus sealed tube'
_diffrn_radiation_type MoK\a
_diffrn_radiation_wavelength 0.71073
_diffrn_reflns_av_R_equivalents 0.1041
_diffrn_reflns_av_sigmaI/netI 0.1172
_diffrn_reflns_limit_h_max 10
_diffrn_reflns_limit_h_min -10
_diffrn_reflns_limit_k_max 16
_diffrn_reflns_limit_k_min -16
_diffrn_reflns_limit_l_max 17
_diffrn_reflns_limit_l_min -20
_diffrn_reflns_number 21879
_diffrn_reflns_theta_full 28.00
_diffrn_reflns_theta_max 28.00
_diffrn_reflns_theta_min 2.68
_diffrn_standards_number 0
_exptl_absorpt_coefficient_mu 0.103
_exptl_absorpt_correction_type none
_exptl_crystal_colour pale_yellow
_exptl_crystal_density_diffrn 1.388
_exptl_crystal_density_method 'not measured'
_exptl_crystal_description plate
_exptl_crystal_F_000 610
_exptl_crystal_size_max 0.35
_exptl_crystal_size_mid 0.12
_exptl_crystal_size_min 0.04
_refine_diff_density_max 0.247
_refine_diff_density_min -0.293
_refine_diff_density_rms 0.058
_refine_ls_extinction_method none
_refine_ls_goodness_of_fit_ref 0.964
_refine_ls_hydrogen_treatment constr
_refine_ls_matrix_type full
_refine_ls_number_parameters 739
_refine_ls_number_reflns 6600
_refine_ls_number_restraints 3
_refine_ls_restrained_S_all 0.964
_refine_ls_R_factor_all 0.1019
_refine_ls_R_factor_gt 0.0511
_refine_ls_shift/su_max 0.001
_refine_ls_shift/su_mean 0.000
_refine_ls_structure_factor_coef Fsqd
_refine_ls_weighting_details 'calc w=1/[\s^2^(Fo^2^)+(0.0309P)^2^+0.0000P] where P=(Fo^2^+2Fc^2^)/3'
_refine_ls_weighting_scheme calc
_refine_ls_wR_factor_gt 0.0744
_refine_ls_wR_factor_ref 0.0902
_reflns_number_gt 4152
_reflns_number_total 6600
_reflns_threshold_expression >2sigma(I)
_cod_data_source_file c3ce40512e.txt
_cod_data_source_block B3NBLV
_cod_original_cell_volume 1370.6(5)
_cod_database_code 7209947

loop_
_symmetry_equiv_pos_as_xyz
'x, y, z'

loop_
_atom_site_label
_atom_site_type_symbol
_atom_site_fract_x
_atom_site_fract_y
_atom_site_fract_z
_atom_site_U_iso_or_equiv
_atom_site_adp_type
_atom_site_occupancy
_atom_site_symmetry_multiplicity
_atom_site_calc_flag
_atom_site_refinement_flags
O1 O -0.1149(4) 0.5406(2) 0.88145(18) 0.0206(6) Uani 1 1 d .
O2 O -0.2302(4) -0.1768(2) 0.53384(17) 0.0199(7) Uani 1 1 d .
O3 O -0.2288(4) -0.2444(2) 0.67578(18) 0.0235(7) Uani 1 1 d .
O4 O -0.2191(4) 0.2497(2) 0.59492(18) 0.0239(7) Uani 1 1 d .
N1 N -0.1215(4) 0.2348(3) 0.7381(2) 0.0165(7) Uani 1 1 d .
N2 N -0.0177(5) 0.2576(3) 1.0457(2) 0.0201(8) Uani 1 1 d .
H2 H -0.0006 0.2138 1.0853 0.024 Uiso 1 1 calc R
C1 C -0.1764(5) 0.0294(4) 0.6248(3) 0.0159(9) Uani 1 1 d .
H1 H -0.1818 0.0541 0.5723 0.019 Uiso 1 1 calc R
C2 C -0.1998(5) -0.0883(4) 0.6163(3) 0.0185(9) Uani 1 1 d .
C3 C -0.1926(5) -0.1246(3) 0.6939(3) 0.0185(9) Uani 1 1 d .
C4 C -0.1540(5) -0.0413(4) 0.7819(3) 0.0175(9) Uani 1 1 d .
H4 H -0.1445 -0.0652 0.8349 0.021 Uiso 1 1 calc R
C5 C -0.1297(5) 0.0776(3) 0.7910(2) 0.0155(9) Uani 1 1 d .
C6 C -0.1446(5) 0.1110(3) 0.7133(3) 0.0168(9) Uani 1 1 d .
C7 C -0.0672(5) 0.1835(3) 0.8779(3) 0.0166(9) Uani 1 1 d .
C8 C -0.0988(6) 0.2862(4) 0.8392(2) 0.0183(9) Uani 1 1 d .
H8 H 0.0098 0.3532 0.8683 0.022 Uiso 1 1 calc R
C9 C -0.1834(5) 0.2936(4) 0.6806(3) 0.0176(9) Uani 1 1 d .
C10 C -0.2076(6) 0.4145(4) 0.7240(3) 0.0217(10) Uani 1 1 d .
H10A H -0.3043 0.4289 0.6787 0.026 Uiso 1 1 calc R
H10B H -0.0961 0.4722 0.7336 0.026 Uiso 1 1 calc R
C11 C -0.2530(5) 0.4413(3) 0.8176(3) 0.0184(9) Uani 1 1 d .
H11 H -0.3709 0.4634 0.8097 0.022 Uiso 1 1 calc R
C12 C -0.1506(6) 0.5934(4) 0.9679(3) 0.0224(10) Uani 1 1 d .
H12A H -0.2811 0.5859 0.9566 0.027 Uiso 1 1 calc R
H12B H -0.0907 0.6784 0.9934 0.027 Uiso 1 1 calc R
C13 C -0.0843(6) 0.5349(4) 1.0379(3) 0.0245(10) Uani 1 1 d .
H13 H 0.0080 0.5806 1.0934 0.029 Uiso 1 1 calc R
C14 C -0.1494(6) 0.4228(4) 1.0251(3) 0.0219(10) Uani 1 1 d .
C15 C -0.0748(6) 0.3657(3) 1.0940(3) 0.0214(10) Uani 1 1 d .
H15A H -0.1670 0.3429 1.1230 0.026 Uiso 1 1 calc R
H15B H 0.0294 0.4224 1.1437 0.026 Uiso 1 1 calc R
C16 C 0.1559(6) 0.2889(4) 1.0242(3) 0.0220(10) Uani 1 1 d .
H16A H 0.2576 0.2819 1.0712 0.026 Uiso 1 1 calc R
H16B H 0.1784 0.3705 1.0228 0.026 Uiso 1 1 calc R
C17 C 0.1307(6) 0.2005(4) 0.9292(3) 0.0200(9) Uani 1 1 d .
H17A H 0.1561 0.1252 0.9343 0.024 Uiso 1 1 calc R
H17B H 0.2098 0.2319 0.8969 0.024 Uiso 1 1 calc R
C18 C -0.2644(5) 0.3321(4) 0.8479(3) 0.0181(9) Uani 1 1 d .
H18 H -0.3678 0.2707 0.7995 0.022 Uiso 1 1 calc R
C19 C -0.3012(5) 0.3415(3) 0.9413(3) 0.0185(9) Uani 1 1 d .
H19 H -0.4129 0.3701 0.9420 0.022 Uiso 1 1 calc R
C20 C -0.3325(5) 0.2162(4) 0.9453(3) 0.0191(9) Uani 1 1 d .
H20A H -0.3756 0.2143 0.9992 0.023 Uiso 1 1 calc R
H20B H -0.4245 0.1617 0.8882 0.023 Uiso 1 1 calc R
C21 C -0.1575(5) 0.1779(3) 0.9541(2) 0.0169(9) Uani 1 1 d .
H21 H -0.1793 0.0952 0.9548 0.020 Uiso 1 1 calc R
C22 C -0.2361(6) -0.1397(4) 0.4545(3) 0.0249(10) Uani 1 1 d .
H22A H -0.2583 -0.2089 0.3992 0.037 Uiso 1 1 calc R
H22B H -0.1215 -0.0863 0.4647 0.037 Uiso 1 1 calc R
H22C H -0.3327 -0.0988 0.4454 0.037 Uiso 1 1 calc R
C23 C -0.2310(7) -0.2820(4) 0.7543(3) 0.0311(11) Uani 1 1 d .
H23A H -0.2571 -0.3682 0.7344 0.047 Uiso 1 1 calc R
H23B H -0.3235 -0.2543 0.7808 0.047 Uiso 1 1 calc R
H23C H -0.1138 -0.2490 0.8013 0.047 Uiso 1 1 calc R
O1A O 0.2107(4) 0.9325(2) 0.55223(19) 0.0259(7) Uani 1 1 d .
O2A O 0.3388(4) 0.5005(3) 0.90791(17) 0.0258(7) Uani 1 1 d .
O3A O 0.2903(4) 0.3207(2) 0.76222(18) 0.0222(7) Uani 1 1 d .
O4A O 0.3417(5) 0.8792(3) 0.8434(2) 0.0377(9) Uani 1 1 d .
N1A N 0.1931(5) 0.7363(3) 0.7037(2) 0.0211(8) Uani 1 1 d .
N2A N 0.0152(5) 0.5028(3) 0.3960(2) 0.0215(8) Uani 1 1 d .
C1A C 0.2690(5) 0.6290(4) 0.8180(3) 0.0218(10) Uani 1 1 d .
H1A H 0.2905 0.6960 0.8717 0.026 Uiso 1 1 calc R
C2A C 0.2903(5) 0.5207(4) 0.8246(3) 0.0197(9) Uani 1 1 d .
C3A C 0.2578(5) 0.4217(3) 0.7453(3) 0.0194(9) Uani 1 1 d .
C4A C 0.1982(5) 0.4294(4) 0.6585(3) 0.0186(9) Uani 1 1 d .
H4A H 0.1732 0.3621 0.6046 0.022 Uiso 1 1 calc R
C5A C 0.2149(5) 0.6351(4) 0.7297(3) 0.0185(9) Uani 1 1 d .
C6A C 0.1748(5) 0.5376(3) 0.6503(3) 0.0165(9) Uani 1 1 d .
C7A C 0.0985(5) 0.5671(4) 0.5649(3) 0.0179(9) Uani 1 1 d .
C8A C 0.1525(5) 0.7047(3) 0.6013(3) 0.0176(9) Uani 1 1 d .
H8A H 0.0493 0.7364 0.5766 0.021 Uiso 1 1 calc R
C9A C 0.2789(6) 0.8495(4) 0.7589(3) 0.0263(11) Uani 1 1 d .
C10A C 0.2901(6) 0.9363(4) 0.7073(3) 0.0239(10) Uani 1 1 d .
H10C H 0.3817 1.0086 0.7491 0.029 Uiso 1 1 calc R
H10D H 0.1736 0.9583 0.6948 0.029 Uiso 1 1 calc R
C11A C 0.3354(6) 0.8961(4) 0.6149(3) 0.0232(10) Uani 1 1 d .
H11A H 0.4603 0.9384 0.6233 0.028 Uiso 1 1 calc R
C12A C 0.2396(6) 0.9155(4) 0.4630(3) 0.0311(11) Uani 1 1 d .
H12C H 0.3696 0.9266 0.4702 0.037 Uiso 1 1 calc R
H12D H 0.1976 0.9757 0.4381 0.037 Uiso 1 1 calc R
C13A C 0.1429(6) 0.7946(4) 0.3950(3) 0.0252(10) Uani 1 1 d .
H13A H 0.0498 0.7878 0.3418 0.030 Uiso 1 1 calc R
C14A C 0.1829(6) 0.6981(4) 0.4068(3) 0.0208(9) Uani 1 1 d .
C15A C 0.0784(6) 0.5750(4) 0.3435(3) 0.0242(10) Uani 1 1 d .
H15C H -0.0259 0.5806 0.2972 0.029 Uiso 1 1 calc R
H15D H 0.1556 0.5360 0.3095 0.029 Uiso 1 1 calc R
C16A C -0.1361(5) 0.5390(4) 0.4288(3) 0.0202(9) Uani 1 1 d .
H16C H -0.2525 0.4887 0.3855 0.024 Uiso 1 1 calc R
H16D H -0.1340 0.6223 0.4346 0.024 Uiso 1 1 calc R
C17A C -0.1055(5) 0.5227(4) 0.5233(3) 0.0193(9) Uani 1 1 d .
H17C H -0.1453 0.4388 0.5169 0.023 Uiso 1 1 calc R
H17D H -0.1687 0.5704 0.5617 0.023 Uiso 1 1 calc R
C18A C 0.3207(5) 0.7622(4) 0.5833(3) 0.0201(9) Uani 1 1 d .
H18A H 0.4236 0.7506 0.6280 0.024 Uiso 1 1 calc R
C19A C 0.3362(6) 0.7017(4) 0.4874(3) 0.0224(10) Uani 1 1 d .
H19A H 0.4514 0.7417 0.4818 0.027 Uiso 1 1 calc R
C20A C 0.3423(6) 0.5742(4) 0.4822(3) 0.0220(10) Uani 1 1 d .
H20C H 0.3732 0.5337 0.4257 0.026 Uiso 1 1 calc R
H20D H 0.4350 0.5747 0.5370 0.026 Uiso 1 1 calc R
C21A C 0.1603(5) 0.5094(4) 0.4798(3) 0.0182(9) Uani 1 1 d .
H21A H 0.1661 0.4272 0.4773 0.022 Uiso 1 1 calc R
C22A C 0.3529(7) 0.5957(4) 0.9891(3) 0.0334(12) Uani 1 1 d .
H22D H 0.3872 0.5718 1.0439 0.050 Uiso 1 1 calc R
H22E H 0.2371 0.6166 0.9844 0.050 Uiso 1 1 calc R
H22F H 0.4439 0.6639 0.9948 0.050 Uiso 1 1 calc R
C23A C 0.2699(6) 0.2216(4) 0.6826(3) 0.0271(11) Uani 1 1 d .
H23D H 0.2965 0.1552 0.7022 0.041 Uiso 1 1 calc R
H23E H 0.3528 0.2420 0.6488 0.041 Uiso 1 1 calc R
H23F H 0.1466 0.1996 0.6420 0.041 Uiso 1 1 calc R
O5 O 0.2327(4) 0.0846(3) 1.12745(18) 0.0250(7) Uani 1 1 d .
O6 O 0.0258(4) 0.1642(3) 1.17974(18) 0.0227(7) Uani 1 1 d .
O7 O 0.1495(4) -0.1406(2) 1.20353(19) 0.0242(7) Uani 1 1 d .
O8 O 0.6367(4) -0.5039(3) 1.1964(2) 0.0357(8) Uani 1 1 d .
O9 O 0.3889(4) -0.4897(3) 1.2289(2) 0.0372(8) Uani 1 1 d .
N3 N 0.3578(5) 0.0306(3) 1.2852(2) 0.0182(7) Uani 1 1 d .
H3 H 0.4709 0.0632 1.3170 0.022 Uiso 1 1 calc R
N4 N 0.5258(5) -0.4477(3) 1.2141(2) 0.0255(9) Uani 1 1 d .
C24 C 0.1585(6) 0.1174(4) 1.1888(3) 0.0209(9) Uani 1 1 d .
C25 C 0.2273(5) 0.1026(3) 1.2841(3) 0.0179(9) Uani 1 1 d .
H25 H 0.1223 0.0617 1.2978 0.021 Uiso 1 1 calc R
C26 C 0.3026(6) 0.2253(4) 1.3597(3) 0.0199(9) Uani 1 1 d .
H26 H 0.2049 0.2684 1.3543 0.024 Uiso 1 1 calc R
C27 C 0.4603(6) 0.2981(4) 1.3444(3) 0.0245(10) Uani 1 1 d .
H27A H 0.5028 0.3751 1.3939 0.037 Uiso 1 1 calc R
H27B H 0.4223 0.3092 1.2842 0.037 Uiso 1 1 calc R
H27C H 0.5573 0.2568 1.3454 0.037 Uiso 1 1 calc R
C28 C 0.3466(6) 0.2178(4) 1.4574(3) 0.0236(10) Uani 1 1 d .
H28A H 0.3943 0.2973 1.5031 0.035 Uiso 1 1 calc R
H28B H 0.4362 0.1711 1.4644 0.035 Uiso 1 1 calc R
H28C H 0.2376 0.1800 1.4673 0.035 Uiso 1 1 calc R
C29 C 0.3065(6) -0.0848(4) 1.2382(3) 0.0187(9) Uani 1 1 d .
C30 C 0.4560(5) -0.1478(3) 1.2296(2) 0.0164(9) Uani 1 1 d .
C31 C 0.4267(5) -0.2634(3) 1.2299(2) 0.0175(9) Uani 1 1 d .
H31 H 0.3207 -0.2991 1.2398 0.021 Uiso 1 1 calc R
C32 C 0.5572(6) -0.3246(4) 1.2153(3) 0.0187(9) Uani 1 1 d .
C33 C 0.7127(6) -0.2765(4) 1.1990(3) 0.0210(10) Uani 1 1 d .
H33 H 0.7991 -0.3209 1.1886 0.025 Uiso 1 1 calc R
C34 C 0.7378(6) -0.1619(4) 1.1984(3) 0.0234(10) Uani 1 1 d .
H34 H 0.8423 -0.1270 1.1868 0.028 Uiso 1 1 calc R
C35 C 0.6105(5) -0.0973(4) 1.2146(3) 0.0206(9) Uani 1 1 d .
H35 H 0.6302 -0.0181 1.2154 0.025 Uiso 1 1 calc R
O1W O -0.4193(4) 0.1523(3) 0.1296(2) 0.0357(8) Uani 1 1 d .
H11W H -0.3416 0.1773 0.1851 0.054 Uiso 1 1 d R
H12W H -0.5325 0.1319 0.1292 0.054 Uiso 1 1 d R
O2W O -0.0575(5) -0.1070(3) -0.0227(2) 0.0374(8) Uani 1 1 d .
H21W H 0.0261 -0.0508 0.0213 0.056 Uiso 1 1 d R
H22W H -0.1603 -0.0919 -0.0124 0.056 Uiso 1 1 d R
O3W O -0.1443(4) 0.2610(2) 0.30078(18) 0.0245(7) Uani 1 1 d .
H31W H -0.0741 0.3225 0.3397 0.037 Uiso 1 1 d R
H32W H -0.0887 0.2291 0.2611 0.037 Uiso 1 1 d R
O4W O -0.2439(4) 0.1236(3) 0.4057(2) 0.0312(8) Uani 1 1 d .
H41W H -0.2003 0.1740 0.3818 0.047 Uiso 1 1 d R
H42W H -0.2042 0.1544 0.4670 0.047 Uiso 1 1 d R
O5W O -0.3769(5) -0.0576(3) 0.0099(2) 0.0468(9) Uani 1 1 d .
H51W H -0.4637 -0.0786 -0.0424 0.070 Uiso 1 1 d R
H52W H -0.3897 0.0058 0.0463 0.070 Uiso 1 1 d R

loop_
_atom_site_aniso_label
_atom_site_aniso_U_11
_atom_site_aniso_U_22
_atom_site_aniso_U_33
_atom_site_aniso_U_23
_atom_site_aniso_U_13
_atom_site_aniso_U_12
O1 0.0219(17) 0.0152(16) 0.0219(15) 0.0040(12) 0.0069(13) -0.0002(12)
O2 0.0266(17) 0.0163(16) 0.0145(15) 0.0039(12) 0.0041(12) 0.0042(13)
O3 0.0332(19) 0.0162(17) 0.0213(15) 0.0062(13) 0.0066(13) 0.0093(13)
O4 0.0296(18) 0.0195(17) 0.0178(15) 0.0030(13) 0.0026(13) 0.0050(14)
N1 0.0157(19) 0.0144(19) 0.0185(17) 0.0049(15) 0.0047(14) 0.0023(14)
N2 0.025(2) 0.023(2) 0.0155(17) 0.0086(15) 0.0075(15) 0.0109(16)
C1 0.010(2) 0.023(2) 0.016(2) 0.0097(18) 0.0031(16) 0.0056(17)
C2 0.011(2) 0.024(3) 0.019(2) 0.0034(19) 0.0054(17) 0.0097(18)
C3 0.020(2) 0.012(2) 0.023(2) 0.0045(18) 0.0064(18) 0.0067(18)
C4 0.012(2) 0.022(2) 0.022(2) 0.0103(19) 0.0067(17) 0.0057(18)
C5 0.015(2) 0.017(2) 0.0116(19) 0.0016(17) 0.0020(16) 0.0027(17)
C6 0.014(2) 0.012(2) 0.023(2) 0.0033(18) 0.0045(17) 0.0034(17)
C7 0.020(2) 0.014(2) 0.015(2) 0.0043(17) 0.0041(17) 0.0049(17)
C8 0.020(2) 0.020(2) 0.014(2) 0.0055(18) 0.0033(17) 0.0039(18)
C9 0.013(2) 0.018(2) 0.021(2) 0.0073(19) 0.0045(17) -0.0015(16)
C10 0.027(3) 0.018(2) 0.023(2) 0.0076(19) 0.011(2) 0.0061(19)
C11 0.015(2) 0.015(2) 0.023(2) 0.0028(18) 0.0042(18) 0.0045(17)
C12 0.028(3) 0.019(2) 0.022(2) 0.0051(19) 0.012(2) 0.0051(19)
C13 0.028(3) 0.023(3) 0.020(2) 0.0023(19) 0.006(2) 0.007(2)
C14 0.022(3) 0.031(3) 0.016(2) 0.0067(19) 0.0103(18) 0.012(2)
C15 0.030(3) 0.014(2) 0.020(2) 0.0015(18) 0.0100(19) 0.0097(19)
C16 0.025(3) 0.025(2) 0.016(2) 0.0092(18) 0.0031(18) 0.0080(19)
C17 0.024(2) 0.015(2) 0.021(2) 0.0033(17) 0.0076(18) 0.0079(18)
C18 0.019(2) 0.018(2) 0.019(2) 0.0057(18) 0.0050(18) 0.0085(18)
C19 0.022(2) 0.019(2) 0.019(2) 0.0091(18) 0.0075(18) 0.0071(18)
C20 0.020(2) 0.024(2) 0.017(2) 0.0092(18) 0.0101(18) 0.0062(18)
C21 0.024(2) 0.015(2) 0.0122(19) 0.0052(17) 0.0036(17) 0.0065(18)
C22 0.028(3) 0.025(3) 0.016(2) 0.0000(19) 0.0030(19) 0.0064(19)
C23 0.049(3) 0.018(3) 0.030(3) 0.012(2) 0.012(2) 0.010(2)
O1A 0.0262(18) 0.0237(17) 0.0300(17) 0.0132(14) 0.0068(14) 0.0068(13)
O2A 0.0295(18) 0.0293(18) 0.0130(15) 0.0069(13) -0.0020(13) 0.0042(14)
O3A 0.0256(17) 0.0204(17) 0.0202(15) 0.0081(13) 0.0040(13) 0.0064(13)
O4A 0.052(2) 0.0257(19) 0.0225(17) -0.0001(14) -0.0045(16) 0.0123(16)
N1A 0.023(2) 0.017(2) 0.0224(18) 0.0063(15) 0.0061(16) 0.0065(16)
N2A 0.025(2) 0.022(2) 0.0196(18) 0.0090(16) 0.0065(16) 0.0080(16)
C1A 0.019(2) 0.026(3) 0.014(2) 0.0014(18) 0.0018(18) 0.0042(19)
C2A 0.014(2) 0.026(3) 0.018(2) 0.0081(19) 0.0024(17) 0.0040(18)
C3A 0.020(2) 0.015(2) 0.025(2) 0.0103(19) 0.0045(18) 0.0039(18)
C4A 0.017(2) 0.018(2) 0.022(2) 0.0070(18) 0.0082(18) 0.0026(17)
C5A 0.012(2) 0.018(2) 0.022(2) 0.0054(18) 0.0029(17) 0.0030(17)
C6A 0.012(2) 0.017(2) 0.019(2) 0.0052(18) 0.0039(17) 0.0025(17)
C7A 0.017(2) 0.015(2) 0.021(2) 0.0049(18) 0.0061(17) 0.0064(17)
C8A 0.015(2) 0.015(2) 0.019(2) 0.0032(17) 0.0016(17) 0.0006(17)
C9A 0.024(3) 0.016(3) 0.031(3) 0.000(2) 0.001(2) 0.007(2)
C10A 0.016(2) 0.014(2) 0.032(2) 0.0032(19) -0.0039(19) 0.0000(18)
C11A 0.017(2) 0.017(2) 0.034(3) 0.008(2) 0.003(2) 0.0049(18)
C12A 0.028(3) 0.031(3) 0.044(3) 0.022(2) 0.017(2) 0.004(2)
C13A 0.026(3) 0.024(3) 0.025(2) 0.009(2) 0.009(2) 0.003(2)
C14A 0.018(2) 0.024(3) 0.027(2) 0.011(2) 0.0143(19) 0.0075(19)
C15A 0.028(3) 0.030(3) 0.022(2) 0.015(2) 0.0112(19) 0.009(2)
C16A 0.018(2) 0.018(2) 0.023(2) 0.0090(18) 0.0028(18) 0.0034(18)
C17A 0.022(2) 0.014(2) 0.018(2) 0.0012(17) 0.0058(18) 0.0003(18)
C18A 0.013(2) 0.018(2) 0.030(2) 0.0108(19) 0.0035(19) 0.0035(17)
C19A 0.015(2) 0.021(2) 0.034(2) 0.011(2) 0.0099(19) 0.0027(18)
C20A 0.023(3) 0.023(2) 0.023(2) 0.0071(19) 0.0094(19) 0.0116(19)
C21A 0.020(2) 0.013(2) 0.021(2) 0.0039(17) 0.0069(18) 0.0041(17)
C22A 0.042(3) 0.038(3) 0.013(2) 0.001(2) 0.004(2) 0.009(2)
C23A 0.034(3) 0.021(3) 0.025(2) 0.007(2) 0.004(2) 0.010(2)
O5 0.0247(17) 0.0307(18) 0.0201(15) 0.0063(13) 0.0092(13) 0.0085(14)
O6 0.0227(17) 0.0295(18) 0.0194(14) 0.0086(13) 0.0069(13) 0.0143(13)
O7 0.0201(18) 0.0209(17) 0.0308(16) 0.0078(13) 0.0066(14) 0.0050(13)
O8 0.041(2) 0.0274(19) 0.050(2) 0.0146(16) 0.0205(17) 0.0246(16)
O9 0.040(2) 0.029(2) 0.057(2) 0.0216(17) 0.0268(18) 0.0148(16)
N3 0.0190(19) 0.0131(18) 0.0195(17) 0.0031(14) 0.0039(15) 0.0025(14)
N4 0.033(2) 0.025(2) 0.0207(18) 0.0084(16) 0.0092(17) 0.0101(18)
C24 0.022(2) 0.015(2) 0.024(2) 0.0073(18) 0.0045(19) 0.0029(18)
C25 0.016(2) 0.020(2) 0.022(2) 0.0089(18) 0.0082(18) 0.0092(18)
C26 0.020(2) 0.020(2) 0.020(2) 0.0088(19) 0.0038(18) 0.0062(18)
C27 0.028(3) 0.017(2) 0.026(2) 0.0052(19) 0.007(2) 0.0045(19)
C28 0.027(3) 0.024(3) 0.019(2) 0.0044(19) 0.0083(19) 0.007(2)
C29 0.019(2) 0.019(2) 0.019(2) 0.0080(18) 0.0060(18) 0.0034(18)
C30 0.022(2) 0.010(2) 0.0110(19) -0.0022(16) 0.0023(17) 0.0023(17)
C31 0.016(2) 0.022(2) 0.0103(19) 0.0008(17) 0.0059(16) -0.0004(17)
C32 0.017(2) 0.023(2) 0.0166(19) 0.0067(17) 0.0039(17) 0.0079(18)
C33 0.021(2) 0.025(3) 0.017(2) 0.0052(18) 0.0069(18) 0.0102(19)
C34 0.020(2) 0.022(3) 0.025(2) 0.0051(19) 0.0089(19) -0.0012(18)
C35 0.020(2) 0.019(2) 0.024(2) 0.0087(19) 0.0073(19) 0.0072(19)
O1W 0.0246(18) 0.051(2) 0.0255(16) 0.0100(15) 0.0057(14) 0.0003(16)
O2W 0.043(2) 0.033(2) 0.0280(17) 0.0038(15) 0.0047(15) 0.0064(16)
O3W 0.0230(17) 0.0237(17) 0.0220(15) 0.0012(13) 0.0088(13) 0.0013(13)
O4W 0.043(2) 0.0239(18) 0.0279(16) 0.0090(14) 0.0109(15) 0.0086(15)
O5W 0.045(2) 0.056(2) 0.0315(18) 0.0046(17) 0.0039(17) 0.0179(19)

loop_
_atom_type_symbol
_atom_type_description
_atom_type_scat_dispersion_real
_atom_type_scat_dispersion_imag
_atom_type_scat_source
C C 0.0033 0.0000 'International Tables Vol C Tables 4.2.6.8 and 6.1.1.4'
H H 0.0000 0.0000 'International Tables Vol C Tables 4.2.6.8 and 6.1.1.4'
N N 0.0061 0.0000 'International Tables Vol C Tables 4.2.6.8 and 6.1.1.4'
O O 0.0106 0.0000 'International Tables Vol C Tables 4.2.6.8 and 6.1.1.4'

loop_
_geom_angle_atom_site_label_1
_geom_angle_atom_site_label_2
_geom_angle_atom_site_label_3
_geom_angle
C11 O1 C12 114.2(3)
C2 O2 C22 115.6(3)
C3 O3 C23 115.7(3)
C9 N1 C6 125.9(3)
C9 N1 C8 119.5(3)
C6 N1 C8 109.2(3)
C16 N2 C15 112.2(3)
C16 N2 C21 107.3(3)
C15 N2 C21 113.3(3)
C16 N2 H2 108.0
C15 N2 H2 108.0
C21 N2 H2 108.0
C2 C1 C6 117.7(4)
C2 C1 H1 121.2
C6 C1 H1 121.2
O2 C2 C1 123.5(4)
O2 C2 C3 115.5(4)
C1 C2 C3 121.0(4)
O3 C3 C4 124.2(4)
O3 C3 C2 115.6(3)
C4 C3 C2 120.1(4)
C3 C4 C5 119.0(4)
C3 C4 H4 120.5
C5 C4 H4 120.5
C6 C5 C4 119.9(4)
C6 C5 C7 110.9(3)
C4 C5 C7 128.9(4)
C5 C6 C1 122.2(4)
C5 C6 N1 110.3(3)
C1 C6 N1 127.5(4)
C5 C7 C17 111.4(3)
C5 C7 C21 116.1(3)
C17 C7 C21 101.8(3)
C5 C7 C8 102.2(3)
C17 C7 C8 112.0(3)
C21 C7 C8 113.7(3)
N1 C8 C18 106.5(3)
N1 C8 C7 104.4(3)
C18 C8 C7 117.2(3)
N1 C8 H8 109.4
C18 C8 H8 109.4
C7 C8 H8 109.4
O4 C9 N1 121.8(4)
O4 C9 C10 120.5(3)
N1 C9 C10 117.7(3)
C9 C10 C11 117.7(3)
C9 C10 H10A 107.9
C11 C10 H10A 107.9
C9 C10 H10B 107.9
C11 C10 H10B 107.9
H10A C10 H10B 107.2
O1 C11 C18 113.4(3)
O1 C11 C10 105.6(3)
C18 C11 C10 110.1(3)
O1 C11 H11 109.2
C18 C11 H11 109.2
C10 C11 H11 109.2
O1 C12 C13 111.2(3)
O1 C12 H12A 109.4
C13 C12 H12A 109.4
O1 C12 H12B 109.4
C13 C12 H12B 109.4
H12A C12 H12B 108.0
C14 C13 C12 122.8(4)
C14 C13 H13 118.6
C12 C13 H13 118.6
C13 C14 C15 121.5(4)
C13 C14 C19 123.8(4)
C15 C14 C19 114.7(4)
C14 C15 N2 110.0(3)
C14 C15 H15A 109.7
N2 C15 H15A 109.7
C14 C15 H15B 109.7
N2 C15 H15B 109.7
H15A C15 H15B 108.2
N2 C16 C17 104.8(3)
N2 C16 H16A 110.8
C17 C16 H16A 110.8
N2 C16 H16B 110.8
C17 C16 H16B 110.8
H16A C16 H16B 108.9
C16 C17 C7 103.7(3)
C16 C17 H17A 111.0
C7 C17 H17A 111.0
C16 C17 H17B 111.0
C7 C17 H17B 111.0
H17A C17 H17B 109.0
C8 C18 C11 107.5(3)
C8 C18 C19 112.9(3)
C11 C18 C19 118.4(3)
C8 C18 H18 105.7
C11 C18 H18 105.7
C19 C18 H18 105.7
C14 C19 C20 109.9(3)
C14 C19 C18 113.8(3)
C20 C19 C18 106.1(3)
C14 C19 H19 109.0
C20 C19 H19 109.0
C18 C19 H19 109.0
C21 C20 C19 108.7(3)
C21 C20 H20A 109.9
C19 C20 H20A 109.9
C21 C20 H20B 109.9
C19 C20 H20B 109.9
H20A C20 H20B 108.3
C20 C21 N2 110.1(3)
C20 C21 C7 116.1(3)
N2 C21 C7 105.1(3)
C20 C21 H21 108.5
N2 C21 H21 108.5
C7 C21 H21 108.5
O2 C22 H22A 109.5
O2 C22 H22B 109.5
H22A C22 H22B 109.5
O2 C22 H22C 109.5
H22A C22 H22C 109.5
H22B C22 H22C 109.5
O3 C23 H23A 109.5
O3 C23 H23B 109.5
H23A C23 H23B 109.5
O3 C23 H23C 109.5
H23A C23 H23C 109.5
H23B C23 H23C 109.5
C12A O1A C11A 114.8(3)
C2A O2A C22A 116.3(3)
C3A O3A C23A 116.1(3)
C9A N1A C5A 124.0(3)
C9A N1A C8A 119.0(3)
C5A N1A C8A 109.8(3)
C15A N2A C16A 112.0(3)
C15A N2A C21A 112.6(3)
C16A N2A C21A 107.4(3)
C5A C1A C2A 116.8(4)
C5A C1A H1A 121.6
C2A C1A H1A 121.6
O2A C2A C1A 123.3(4)
O2A C2A C3A 115.0(4)
C1A C2A C3A 121.6(4)
C4A C3A O3A 124.4(4)
C4A C3A C2A 120.2(4)
O3A C3A C2A 115.4(3)
C3A C4A C6A 119.1(4)
C3A C4A H4A 120.4
C6A C4A H4A 120.4
C1A C5A C6A 122.7(4)
C1A C5A N1A 128.1(4)
C6A C5A N1A 109.2(3)
C5A C6A C4A 119.5(4)
C5A C6A C7A 110.9(3)
C4A C6A C7A 129.5(4)
C6A C7A C17A 114.5(3)
C6A C7A C21A 115.1(3)
C17A C7A C21A 100.6(3)
C6A C7A C8A 102.6(3)
C17A C7A C8A 110.4(3)
C21A C7A C8A 114.2(3)
N1A C8A C18A 106.4(3)
N1A C8A C7A 103.8(3)
C18A C8A C7A 116.4(3)
N1A C8A H8A 110.0
C18A C8A H8A 110.0
C7A C8A H8A 110.0
O4A C9A N1A 123.3(4)
O4A C9A C10A 122.2(4)
N1A C9A C10A 114.4(4)
C9A C10A C11A 117.2(3)
C9A C10A H10C 108.0
C11A C10A H10C 108.0
C9A C10A H10D 108.0
C11A C10A H10D 108.0
H10C C10A H10D 107.2
O1A C11A C10A 104.5(3)
O1A C11A C18A 114.0(3)
C10A C11A C18A 110.1(3)
O1A C11A H11A 109.4
C10A C11A H11A 109.4
C18A C11A H11A 109.4
O1A C12A C13A 112.0(3)
O1A C12A H12C 109.2
C13A C12A H12C 109.2
O1A C12A H12D 109.2
C13A C12A H12D 109.2
H12C C12A H12D 107.9
C14A C13A C12A 122.2(4)
C14A C13A H13A 118.9
C12A C13A H13A 118.9
C13A C14A C15A 123.3(4)
C13A C14A C19A 122.2(4)
C15A C14A C19A 114.5(3)
N2A C15A C14A 111.8(3)
N2A C15A H15C 109.3
C14A C15A H15C 109.3
N2A C15A H15D 109.3
C14A C15A H15D 109.3
H15C C15A H15D 107.9
N2A C16A C17A 104.4(3)
N2A C16A H16C 110.9
C17A C16A H16C 110.9
N2A C16A H16D 110.9
C17A C16A H16D 110.9
H16C C16A H16D 108.9
C16A C17A C7A 102.2(3)
C16A C17A H17C 111.3
C7A C17A H17C 111.3
C16A C17A H17D 111.3
C7A C17A H17D 111.3
H17C C17A H17D 109.2
C19A C18A C8A 113.6(3)
C19A C18A C11A 118.5(3)
C8A C18A C11A 107.1(3)
C19A C18A H18A 105.5
C8A C18A H18A 105.5
C11A C18A H18A 105.5
C18A C19A C14A 115.1(3)
C18A C19A C20A 105.8(3)
C14A C19A C20A 108.8(3)
C18A C19A H19A 109.0
C14A C19A H19A 109.0
C20A C19A H19A 109.0
C21A C20A C19A 108.9(3)
C21A C20A H20C 109.9
C19A C20A H20C 109.9
C21A C20A H20D 109.9
C19A C20A H20D 109.9
H20C C20A H20D 108.3
N2A C21A C20A 112.0(3)
N2A C21A C7A 105.9(3)
C20A C21A C7A 113.8(3)
N2A C21A H21A 108.3
C20A C21A H21A 108.3
C7A C21A H21A 108.3
O2A C22A H22D 109.5
O2A C22A H22E 109.5
H22D C22A H22E 109.5
O2A C22A H22F 109.5
H22D C22A H22F 109.5
H22E C22A H22F 109.5
O3A C23A H23D 109.5
O3A C23A H23E 109.5
H23D C23A H23E 109.5
O3A C23A H23F 109.5
H23D C23A H23F 109.5
H23E C23A H23F 109.5
C29 N3 C25 120.1(3)
C29 N3 H3 119.9
C25 N3 H3 119.9
O9 N4 O8 123.1(4)
O9 N4 C32 118.6(4)
O8 N4 C32 118.3(4)
O5 C24 O6 124.6(4)
O5 C24 C25 120.2(4)
O6 C24 C25 115.2(4)
N3 C25 C24 112.6(3)
N3 C25 C26 111.8(3)
C24 C25 C26 109.3(3)
N3 C25 H25 107.6
C24 C25 H25 107.6
C26 C25 H25 107.6
C27 C26 C28 112.0(3)
C27 C26 C25 112.6(3)
C28 C26 C25 112.1(3)
C27 C26 H26 106.5
C28 C26 H26 106.5
C25 C26 H26 106.5
C26 C27 H27A 109.5
C26 C27 H27B 109.5
H27A C27 H27B 109.5
C26 C27 H27C 109.5
H27A C27 H27C 109.5
H27B C27 H27C 109.5
C26 C28 H28A 109.5
C26 C28 H28B 109.5
H28A C28 H28B 109.5
C26 C28 H28C 109.5
H28A C28 H28C 109.5
H28B C28 H28C 109.5
O7 C29 N3 124.2(4)
O7 C29 C30 119.9(4)
N3 C29 C30 115.9(4)
C35 C30 C31 120.3(4)
C35 C30 C29 122.0(4)
C31 C30 C29 117.5(4)
C32 C31 C30 117.9(4)
C32 C31 H31 121.0
C30 C31 H31 121.0
C31 C32 C33 122.9(4)
C31 C32 N4 118.2(4)
C33 C32 N4 118.8(4)
C34 C33 C32 118.0(4)
C34 C33 H33 121.0
C32 C33 H33 121.0
C33 C34 C35 120.4(4)
C33 C34 H34 119.8
C35 C34 H34 119.8
C30 C35 C34 120.4(4)
C30 C35 H35 119.8
C34 C35 H35 119.8
H11W O1W H12W 114.1
H21W O2W H22W 104.2
H31W O3W H32W 108.0
H41W O4W H42W 109.0
H51W O5W H52W 107.3

loop_
_geom_bond_atom_site_label_1
_geom_bond_atom_site_label_2
_geom_bond_distance
O1 C11 1.431(5)
O1 C12 1.440(5)
O2 C2 1.369(5)
O2 C22 1.437(5)
O3 C3 1.374(5)
O3 C23 1.437(5)
O4 C9 1.242(5)
N1 C9 1.357(5)
N1 C6 1.417(5)
N1 C8 1.488(5)
N2 C16 1.507(5)
N2 C15 1.512(5)
N2 C21 1.537(5)
N2 H2 0.9300
C1 C2 1.381(6)
C1 C6 1.399(6)
C1 H1 0.9500
C2 C3 1.405(5)
C3 C4 1.393(5)
C4 C5 1.393(5)
C4 H4 0.9500
C5 C6 1.379(5)
C5 C7 1.502(5)
C7 C17 1.535(6)
C7 C21 1.542(5)
C7 C8 1.568(6)
C8 C18 1.520(6)
C8 H8 1.0000
C9 C10 1.500(6)
C10 C11 1.551(5)
C10 H10A 0.9900
C10 H10B 0.9900
C11 C18 1.535(5)
C11 H11 1.0000
C12 C13 1.514(6)
C12 H12A 0.9900
C12 H12B 0.9900
C13 C14 1.322(6)
C13 H13 0.9500
C14 C15 1.506(6)
C14 C19 1.518(6)
C15 H15A 0.9900
C15 H15B 0.9900
C16 C17 1.519(5)
C16 H16A 0.9900
C16 H16B 0.9900
C17 H17A 0.9900
C17 H17B 0.9900
C18 C19 1.539(5)
C18 H18 1.0000
C19 C20 1.531(6)
C19 H19 1.0000
C20 C21 1.516(5)
C20 H20A 0.9900
C20 H20B 0.9900
C21 H21 1.0000
C22 H22A 0.9800
C22 H22B 0.9800
C22 H22C 0.9800
C23 H23A 0.9800
C23 H23B 0.9800
C23 H23C 0.9800
O1A C12A 1.436(5)
O1A C11A 1.440(5)
O2A C2A 1.380(5)
O2A C22A 1.426(5)
O3A C3A 1.381(5)
O3A C23A 1.425(5)
O4A C9A 1.225(5)
N1A C9A 1.366(5)
N1A C5A 1.428(5)
N1A C8A 1.487(5)
N2A C15A 1.475(5)
N2A C16A 1.487(5)
N2A C21A 1.505(5)
C1A C5A 1.381(6)
C1A C2A 1.387(6)
C1A H1A 0.9500
C2A C3A 1.402(6)
C3A C4A 1.372(5)
C4A C6A 1.396(5)
C4A H4A 0.9500
C5A C6A 1.386(5)
C6A C7A 1.504(5)
C7A C17A 1.534(6)
C7A C21A 1.548(5)
C7A C8A 1.561(6)
C8A C18A 1.529(6)
C8A H8A 1.0000
C9A C10A 1.511(6)
C10A C11A 1.539(6)
C10A H10C 0.9900
C10A H10D 0.9900
C11A C18A 1.541(6)
C11A H11A 1.0000
C12A C13A 1.505(6)
C12A H12C 0.9900
C12A H12D 0.9900
C13A C14A 1.316(6)
C13A H13A 0.9500
C14A C15A 1.517(6)
C14A C19A 1.520(6)
C15A H15C 0.9900
C15A H15D 0.9900
C16A C17A 1.524(5)
C16A H16C 0.9900
C16A H16D 0.9900
C17A H17C 0.9900
C17A H17D 0.9900
C18A C19A 1.520(6)
C18A H18A 1.0000
C19A C20A 1.542(6)
C19A H19A 1.0000
C20A C21A 1.516(6)
C20A H20C 0.9900
C20A H20D 0.9900
C21A H21A 1.0000
C22A H22D 0.9800
C22A H22E 0.9800
C22A H22F 0.9800
C23A H23D 0.9800
C23A H23E 0.9800
C23A H23F 0.9800
O5 C24 1.245(5)
O6 C24 1.269(5)
O7 C29 1.229(5)
O8 N4 1.227(4)
O9 N4 1.225(5)
N3 C29 1.333(5)
N3 C25 1.455(5)
N3 H3 0.8800
N4 C32 1.476(6)
C24 C25 1.542(5)
C25 C26 1.542(6)
C25 H25 1.0000
C26 C27 1.522(6)
C26 C28 1.526(5)
C26 H26 1.0000
C27 H27A 0.9800
C27 H27B 0.9800
C27 H27C 0.9800
C28 H28A 0.9800
C28 H28B 0.9800
C28 H28C 0.9800
C29 C30 1.516(6)
C30 C35 1.382(6)
C30 C31 1.394(5)
C31 C32 1.387(6)
C31 H31 0.9500
C32 C33 1.389(6)
C33 C34 1.383(6)
C33 H33 0.9500
C34 C35 1.396(6)
C34 H34 0.9500
C35 H35 0.9500
O1W H11W 0.8787
O1W H12W 0.8890
O2W H21W 0.8718
O2W H22W 0.9001
O3W H31W 0.8330
O3W H32W 0.8800
O4W H41W 0.8751
O4W H42W 0.8844
O5W H51W 0.8795
O5W H52W 0.8557

loop_
_geom_hbond_atom_site_label_D
_geom_hbond_atom_site_label_H
_geom_hbond_atom_site_label_A
_geom_hbond_distance_DH
_geom_hbond_distance_HA
_geom_hbond_distance_DA
_geom_hbond_angle_DHA
_geom_hbond_site_symmetry_A
N2 H2 O6 0.93 1.74 2.648(4) 165.3 .
N3 H3 O4W 0.88 2.24 3.109(5) 171.4 1_656
O3W H31W N2A 0.83 2.05 2.820(5) 152.5 .
O3W H32W O6 0.88 1.81 2.686(4) 179.7 1_554
O5W H51W O4A 0.88 1.95 2.827(4) 178.3 1_444
O5W H52W O1W 0.86 1.97 2.828(5) 179.7 .
O4W H41W O3W 0.88 1.96 2.816(4) 166.3 .
O4W H42W O4 0.88 2.05 2.874(4) 153.7 .
O1W H11W O3W 0.88 1.98 2.840(4) 167.5 .
O1W H12W O5 0.89 1.85 2.736(4) 178.2 1_454
O2W H21W O5 0.87 2.12 2.991(4) 179.0 1_554
O2W H22W O5W 0.90 1.91 2.810(5) 179.2 .
C8A H8A O2 1.00 2.63 3.619(5) 172.2 1_565

loop_
_geom_torsion_atom_site_label_1
_geom_torsion_atom_site_label_2
_geom_torsion_atom_site_label_3
_geom_torsion_atom_site_label_4
_geom_torsion
C22 O2 C2 C1 0.2(5)
C22 O2 C2 C3 -179.5(4)
C6 C1 C2 O2 -179.4(4)
C6 C1 C2 C3 0.3(6)
C23 O3 C3 C4 2.0(6)
C23 O3 C3 C2 -176.8(4)
O2 C2 C3 O3 -4.1(5)
C1 C2 C3 O3 176.1(4)
O2 C2 C3 C4 177.0(3)
C1 C2 C3 C4 -2.7(6)
O3 C3 C4 C5 -176.3(4)
C2 C3 C4 C5 2.4(6)
C3 C4 C5 C6 0.2(6)
C3 C4 C5 C7 -172.3(4)
C4 C5 C6 C1 -2.7(6)
C7 C5 C6 C1 171.1(4)
C4 C5 C6 N1 177.9(3)
C7 C5 C6 N1 -8.4(5)
C2 C1 C6 C5 2.4(6)
C2 C1 C6 N1 -178.2(4)
C9 N1 C6 C5 -156.8(4)
C8 N1 C6 C5 -3.1(4)
C9 N1 C6 C1 23.8(6)
C8 N1 C6 C1 177.5(4)
C6 C5 C7 C17 -104.4(4)
C4 C5 C7 C17 68.7(5)
C6 C5 C7 C21 139.8(3)
C4 C5 C7 C21 -47.2(6)
C6 C5 C7 C8 15.4(4)
C4 C5 C7 C8 -171.6(4)
C9 N1 C8 C18 43.4(4)
C6 N1 C8 C18 -112.2(4)
C9 N1 C8 C7 168.1(3)
C6 N1 C8 C7 12.4(4)
C5 C7 C8 N1 -16.2(4)
C17 C7 C8 N1 103.2(3)
C21 C7 C8 N1 -142.1(3)
C5 C7 C8 C18 101.4(4)
C17 C7 C8 C18 -139.2(3)
C21 C7 C8 C18 -24.5(5)
C6 N1 C9 O4 -22.4(6)
C8 N1 C9 O4 -173.7(4)
C6 N1 C9 C10 157.6(4)
C8 N1 C9 C10 6.4(5)
O4 C9 C10 C11 150.5(4)
N1 C9 C10 C11 -29.5(5)
C12 O1 C11 C18 -70.5(4)
C12 O1 C11 C10 168.9(3)
C9 C10 C11 O1 122.7(4)
C9 C10 C11 C18 -0.1(5)
C11 O1 C12 C13 88.0(4)
O1 C12 C13 C14 -63.4(5)
C12 C13 C14 C15 177.1(4)
C12 C13 C14 C19 -2.2(6)
C13 C14 C15 N2 -124.6(4)
C19 C14 C15 N2 54.7(4)
C16 N2 C15 C14 75.7(4)
C21 N2 C15 C14 -46.0(4)
C15 N2 C16 C17 -141.2(3)
C21 N2 C16 C17 -16.1(4)
N2 C16 C17 C7 36.2(4)
C5 C7 C17 C16 -166.1(3)
C21 C7 C17 C16 -41.8(4)
C8 C7 C17 C16 80.0(4)
N1 C8 C18 C11 -70.9(4)
C7 C8 C18 C11 172.7(3)
N1 C8 C18 C19 156.7(3)
C7 C8 C18 C19 40.3(5)
O1 C11 C18 C8 -69.7(4)
C10 C11 C18 C8 48.3(4)
O1 C11 C18 C19 59.6(5)
C10 C11 C18 C19 177.7(3)
C13 C14 C19 C20 175.6(4)
C15 C14 C19 C20 -3.7(5)
C13 C14 C19 C18 56.8(5)
C15 C14 C19 C18 -122.5(4)
C8 C18 C19 C14 59.5(5)
C11 C18 C19 C14 -67.3(5)
C8 C18 C19 C20 -61.4(4)
C11 C18 C19 C20 171.8(3)
C14 C19 C20 C21 -55.0(4)
C18 C19 C20 C21 68.5(4)
C19 C20 C21 N2 63.1(4)
C19 C20 C21 C7 -56.0(4)
C16 N2 C21 C20 -135.5(3)
C15 N2 C21 C20 -11.2(4)
C16 N2 C21 C7 -9.9(4)
C15 N2 C21 C7 114.5(3)
C5 C7 C21 C20 -85.5(4)
C17 C7 C21 C20 153.3(3)
C8 C7 C21 C20 32.7(5)
C5 C7 C21 N2 152.6(3)
C17 C7 C21 N2 31.5(4)
C8 C7 C21 N2 -89.1(4)
C22A O2A C2A C1A 4.9(6)
C22A O2A C2A C3A -173.1(4)
C5A C1A C2A O2A -178.2(4)
C5A C1A C2A C3A -0.3(6)
C23A O3A C3A C4A 4.1(6)
C23A O3A C3A C2A -175.8(4)
O2A C2A C3A C4A 176.1(4)
C1A C2A C3A C4A -2.0(6)
O2A C2A C3A O3A -4.1(5)
C1A C2A C3A O3A 177.9(4)
O3A C3A C4A C6A -178.3(4)
C2A C3A C4A C6A 1.6(6)
C2A C1A C5A C6A 3.0(6)
C2A C1A C5A N1A -176.1(4)
C9A N1A C5A C1A 23.9(7)
C8A N1A C5A C1A 173.7(4)
C9A N1A C5A C6A -155.4(4)
C8A N1A C5A C6A -5.5(4)
C1A C5A C6A C4A -3.5(6)
N1A C5A C6A C4A 175.8(3)
C1A C5A C6A C7A 173.0(4)
N1A C5A C6A C7A -7.7(5)
C3A C4A C6A C5A 1.1(6)
C3A C4A C6A C7A -174.7(4)
C5A C6A C7A C17A -102.8(4)
C4A C6A C7A C17A 73.3(5)
C5A C6A C7A C21A 141.4(4)
C4A C6A C7A C21A -42.5(6)
C5A C6A C7A C8A 16.8(4)
C4A C6A C7A C8A -167.2(4)
C9A N1A C8A C18A 43.8(5)
C5A N1A C8A C18A -107.8(3)
C9A N1A C8A C7A 167.1(3)
C5A N1A C8A C7A 15.6(4)
C6A C7A C8A N1A -18.8(4)
C17A C7A C8A N1A 103.6(3)
C21A C7A C8A N1A -144.0(3)
C6A C7A C8A C18A 97.8(4)
C17A C7A C8A C18A -139.8(3)
C21A C7A C8A C18A -27.4(5)
C5A N1A C9A O4A -21.2(7)
C8A N1A C9A O4A -168.5(4)
C5A N1A C9A C10A 159.0(4)
C8A N1A C9A C10A 11.7(5)
O4A C9A C10A C11A 138.1(4)
N1A C9A C10A C11A -42.0(5)
C12A O1A C11A C10A 173.6(3)
C12A O1A C11A C18A -66.1(4)
C9A C10A C11A O1A 135.0(4)
C9A C10A C11A C18A 12.2(5)
C11A O1A C12A C13A 88.1(4)
O1A C12A C13A C14A -64.5(6)
C12A C13A C14A C15A 175.1(4)
C12A C13A C14A C19A -3.2(6)
C16A N2A C15A C14A 73.4(4)
C21A N2A C15A C14A -47.6(5)
C13A C14A C15A N2A -125.4(4)
C19A C14A C15A N2A 53.0(5)
C15A N2A C16A C17A -144.1(3)
C21A N2A C16A C17A -20.1(4)
N2A C16A C17A C7A 40.0(4)
C6A C7A C17A C16A -167.2(3)
C21A C7A C17A C16A -43.3(4)
C8A C7A C17A C16A 77.7(4)
N1A C8A C18A C19A 156.0(3)
C7A C8A C18A C19A 40.9(5)
N1A C8A C18A C11A -71.2(4)
C7A C8A C18A C11A 173.7(3)
O1A C11A C18A C19A 55.0(5)
C10A C11A C18A C19A 172.1(4)
O1A C11A C18A C8A -75.0(4)
C10A C11A C18A C8A 42.0(4)
C8A C18A C19A C14A 59.7(5)
C11A C18A C19A C14A -67.4(5)
C8A C18A C19A C20A -60.5(4)
C11A C18A C19A C20A 172.4(3)
C13A C14A C19A C18A 59.7(5)
C15A C14A C19A C18A -118.7(4)
C13A C14A C19A C20A 178.2(4)
C15A C14A C19A C20A -0.2(5)
C18A C19A C20A C21A 69.3(4)
C14A C19A C20A C21A -55.0(4)
C15A N2A C21A C20A -8.3(5)
C16A N2A C21A C20A -132.0(3)
C15A N2A C21A C7A 116.2(4)
C16A N2A C21A C7A -7.4(4)
C19A C20A C21A N2A 61.3(4)
C19A C20A C21A C7A -58.7(4)
C6A C7A C21A N2A 155.0(3)
C17A C7A C21A N2A 31.4(4)
C8A C7A C21A N2A -86.7(4)
C6A C7A C21A C20A -81.6(4)
C17A C7A C21A C20A 154.9(3)
C8A C7A C21A C20A 36.7(5)
C29 N3 C25 C24 -69.9(5)
C29 N3 C25 C26 166.6(3)
O5 C24 C25 N3 -10.2(5)
O6 C24 C25 N3 170.0(4)
O5 C24 C25 C26 114.7(4)
O6 C24 C25 C26 -65.1(5)
N3 C25 C26 C27 63.9(4)
C24 C25 C26 C27 -61.4(4)
N3 C25 C26 C28 -63.5(4)
C24 C25 C26 C28 171.2(3)
C25 N3 C29 O7 -11.2(6)
C25 N3 C29 C30 169.6(3)
O7 C29 C30 C35 141.2(4)
N3 C29 C30 C35 -39.5(5)
O7 C29 C30 C31 -33.7(5)
N3 C29 C30 C31 145.6(3)
C35 C30 C31 C32 0.3(5)
C29 C30 C31 C32 175.4(3)
C30 C31 C32 C33 -1.1(6)
C30 C31 C32 N4 -179.1(3)
O9 N4 C32 C31 -2.3(5)
O8 N4 C32 C31 176.3(4)
O9 N4 C32 C33 179.6(4)
O8 N4 C32 C33 -1.8(5)
C31 C32 C33 C34 0.6(6)
N4 C32 C33 C34 178.6(4)
C32 C33 C34 C35 0.6(6)
C31 C30 C35 C34 0.9(6)
C29 C30 C35 C34 -173.9(4)
C33 C34 C35 C30 -1.4(6)
